data_7200513
loop_
_publ_author_name
'Velauthamurty, Kuhamoorthy'
'Higgins, Simon J.'
'Rajapakse, R. M. Gamini'
'Bacsa, John'
'van Zalinge, Harm'
'Nichols, Richard J.'
'Haiss, Wolfgang'

_publ_section_title
;
 Synthesis and characterization of monomeric and polymeric Pd(II) and
 Pt(II) complexes of 3,4-ethylenedioxythiophene-functionalized
 phosphine ligands
;
_journal_issue 13
_journal_name_full 'Journal of Materials Chemistry'
_journal_page_first 1850
_journal_paper_doi 10.1039/b817210b
_journal_volume 19
_journal_year 2009
_chemical_formula_moiety 'C36 H30 Cl2 O4 P2 Pd S2, C H Cl3'
_chemical_formula_sum 'C37 H31 Cl5 O4 P2 Pd S2'
_chemical_formula_weight 949.37
_chemical_name_common kugpd30
_chemical_name_systematic
;
?
;
_space_group_IT_number 2
_symmetry_cell_setting triclinic
_symmetry_Int_Tables_number 2
_symmetry_space_group_name_Hall '-P 1'
_symmetry_space_group_name_H-M 'P -1'
_atom_sites_solution_hydrogens geom
_atom_sites_solution_primary direct
_atom_sites_solution_secondary difmap
_audit_creation_method SHELXL-97
_cell_angle_alpha 72.451(7)
_cell_angle_beta 89.477(6)
_cell_angle_gamma 65.076(5)
_cell_formula_units_Z 2
_cell_length_a 11.602(4)
_cell_length_b 12.373(4)
_cell_length_c 15.379(6)
_cell_measurement_reflns_used 1482
_cell_measurement_temperature 100(2)
_cell_measurement_theta_max 27.7
_cell_measurement_theta_min 2.24
_cell_volume 1891.1(12)
_computing_cell_refinement 'SAINT v6.45a (Bruker, 2005)'
_computing_data_collection 'SMART v.5.632 (Bruker, 2005)'
_computing_data_reduction 'SAINT v6.45a (Bruker, 2005)'
_computing_structure_refinement 'SHELXL-97 (Sheldrick, 1997)'
_computing_structure_solution 'SHELXS-97 (Sheldrick, 1990)'
_diffrn_ambient_temperature 100(2)
_diffrn_measured_fraction_theta_full 0.771
_diffrn_measured_fraction_theta_max 0.771
_diffrn_measurement_device_type 'Bruker D8 diffractometer with APEX detector'
_diffrn_measurement_method '\w scans with a narrow frame width'
_diffrn_radiation_monochromator graphite
_diffrn_radiation_source 'fine-focus sealed tube'
_diffrn_radiation_type MoK\a
_diffrn_radiation_wavelength 0.71073
_diffrn_reflns_av_R_equivalents 0.0000
_diffrn_reflns_av_sigmaI/netI 0.1013
_diffrn_reflns_limit_h_max 11
_diffrn_reflns_limit_h_min -10
_diffrn_reflns_limit_k_max 11
_diffrn_reflns_limit_k_min -12
_diffrn_reflns_limit_l_max 13
_diffrn_reflns_limit_l_min -9
_diffrn_reflns_number 8515
_diffrn_reflns_theta_full 21.03
_diffrn_reflns_theta_max 21.03
_diffrn_reflns_theta_min 1.40
_exptl_absorpt_coefficient_mu 1.073
_exptl_absorpt_correction_T_max 0.9893
_exptl_absorpt_correction_T_min 0.9002
_exptl_absorpt_correction_type multi-scan
_exptl_absorpt_process_details 'SADABS-2008/1 (Bruker, 2008)'
_exptl_crystal_colour brown
_exptl_crystal_density_diffrn 1.658
_exptl_crystal_density_method 'not measured'
_exptl_crystal_description plate
_exptl_crystal_F_000 956
_exptl_crystal_size_max 0.10
_exptl_crystal_size_mid 0.05
_exptl_crystal_size_min 0.01
_refine_diff_density_max 0.891
_refine_diff_density_min -0.870
_refine_diff_density_rms 0.144
_refine_ls_extinction_method none
_refine_ls_goodness_of_fit_ref 1.280
_refine_ls_hydrogen_treatment constr
_refine_ls_matrix_type full
_refine_ls_number_parameters 259
_refine_ls_number_reflns 3161
_refine_ls_number_restraints 0
_refine_ls_restrained_S_all 1.280
_refine_ls_R_factor_all 0.1292
_refine_ls_R_factor_gt 0.1087
_refine_ls_shift/su_max 0.001
_refine_ls_shift/su_mean 0.000
_refine_ls_structure_factor_coef Fsqd
_refine_ls_weighting_details 'calc w=1/[\s^2^(Fo^2^)+(0.0001P)^2^+46.7224P] where P=(Fo^2^+2Fc^2^)/3'
_refine_ls_weighting_scheme calc
_refine_ls_wR_factor_gt 0.2043
_refine_ls_wR_factor_ref 0.2138
_reflns_number_gt 2669
_reflns_number_total 3161
_reflns_threshold_expression >2sigma(I)
_cod_data_source_file b817210b.txt
_cod_data_source_block kugpd30
_cod_depositor_comments
;
The following automatic conversions were performed:
'_symmetry_cell_setting' value 'Triclinic' changed to 'triclinic'
according to '/home/saulius/struct/CIF-dictionaries/cif_core.dic'
dictionary named 'cif_core.dic' version 2.4.1 from 2010-06-29.

Automatic conversion script
Id: cif_fix_enum 1527 2010-12-29 10:47:43Z saulius 
;
_cod_original_cell_volume 1891(2)
_cod_database_code 7200513

loop_
_symmetry_equiv_pos_as_xyz
'x, y, z'
'-x, -y, -z'

loop_
_atom_site_aniso_label
_atom_site_aniso_U_11
_atom_site_aniso_U_22
_atom_site_aniso_U_33
_atom_site_aniso_U_23
_atom_site_aniso_U_13
_atom_site_aniso_U_12
Pd1 0.0105(12) 0.0135(12) 0.0155(15) -0.0041(11) 0.0012(11) -0.0004(10)
Cl1 0.020(3) 0.023(3) 0.026(4) -0.011(3) 0.000(3) -0.006(2)
S1 0.026(3) 0.028(3) 0.019(4) -0.006(3) 0.009(3) -0.006(3)
P1 0.016(3) 0.017(3) 0.014(4) -0.004(3) 0.007(3) -0.006(2)
Pd2 0.0148(13) 0.0189(12) 0.0156(16) -0.0057(11) 0.0072(11) -0.0041(10)
Cl2 0.028(3) 0.021(3) 0.021(4) -0.017(3) 0.013(3) -0.005(2)
S2 0.021(3) 0.039(3) 0.031(4) -0.001(3) -0.001(3) -0.005(3)
P2 0.014(3) 0.021(3) 0.020(4) -0.007(3) 0.004(3) -0.002(2)
Cl1S 0.037(4) 0.056(4) 0.119(7) -0.020(5) 0.008(4) -0.019(3)
Cl2S 0.049(4) 0.108(6) 0.073(6) -0.050(5) 0.024(4) -0.038(4)
Cl3S 0.052(4) 0.055(4) 0.095(6) -0.018(4) -0.012(4) -0.021(4)

loop_
_atom_site_label
_atom_site_type_symbol
_atom_site_thermal_displace_type
_atom_site_fract_x
_atom_site_fract_y
_atom_site_fract_z
_atom_site_occupancy
_atom_site_U_iso_or_equiv
_atom_site_calc_flag
_atom_site_refinement_flags
Pd1 Pd Uani 0.00000 0.00000 0.50000 1.000 0.0151(8) . .
Cl1 Cl Uani -0.0989(5) -0.0974(4) 0.4458(4) 1.000 0.0235(19) . .
S1 S Uani 0.1037(5) 0.1551(5) 0.3212(4) 1.000 0.0269(19) . .
P1 P Uani -0.1434(5) 0.1994(5) 0.4025(4) 1.000 0.0164(19) . .
O1 O Uiso -0.2222(13) 0.4379(12) 0.2040(9) 1.000 0.033(4) . .
O2 O Uiso -0.0187(13) 0.4367(13) 0.0939(10) 1.000 0.037(4) . .
C1 C Uiso -0.0605(17) 0.2493(17) 0.3129(13) 1.000 0.019(5) . .
C2 C Uiso 0.1166(19) 0.2458(17) 0.2160(13) 1.000 0.025(5) . .
C3 C Uiso 0.0033(19) 0.3459(18) 0.1775(14) 1.000 0.027(5) . .
C4 C Uiso -0.152(2) 0.509(2) 0.0556(17) 1.000 0.049(7) . .
C5 C Uiso -0.234(3) 0.539(2) 0.1231(19) 1.000 0.064(8) . .
C6 C Uiso -0.0984(16) 0.3499(16) 0.2323(12) 1.000 0.012(4) . .
C7 C Uiso -0.2158(17) 0.3166(16) 0.4614(13) 1.000 0.014(5) . .
C8 C Uiso -0.2587(18) 0.4432(17) 0.4157(15) 1.000 0.024(5) . .
C9 C Uiso -0.3254(19) 0.530(2) 0.4599(15) 1.000 0.032(6) . .
C10 C Uiso -0.3497(19) 0.4852(19) 0.5478(14) 1.000 0.030(6) . .
C11 C Uiso -0.3075(18) 0.3619(17) 0.5924(15) 1.000 0.025(5) . .
C12 C Uiso -0.2393(17) 0.2762(18) 0.5505(14) 1.000 0.020(5) . .
C13 C Uiso -0.2842(17) 0.2091(17) 0.3436(14) 1.000 0.018(5) . .
C14 C Uiso -0.285(2) 0.1950(18) 0.2578(15) 1.000 0.033(6) . .
C15 C Uiso -0.3868(18) 0.1926(17) 0.2182(15) 1.000 0.026(5) . .
C16 C Uiso -0.495(2) 0.2122(18) 0.2599(15) 1.000 0.029(6) . .
C17 C Uiso -0.498(2) 0.2248(18) 0.3451(15) 1.000 0.030(6) . .
C18 C Uiso -0.3915(18) 0.2239(17) 0.3855(14) 1.000 0.023(5) . .
Pd2 Pd Uani 0.50000 0.00000 0.00000 1.000 0.0177(8) . .
Cl2 Cl Uani 0.4256(5) 0.1731(4) 0.0481(4) 1.000 0.0230(19) . .
S2 S Uani 0.1579(5) 0.1611(5) 0.0020(4) 1.000 0.0359(19) . .
P2 P Uani 0.3966(5) -0.0793(5) 0.1140(4) 1.000 0.0204(19) . .
O3 O Uiso -0.1024(14) 0.0713(13) 0.1153(10) 1.000 0.040(4) . .
O4 O Uiso 0.1546(12) -0.1132(12) 0.2006(9) 1.000 0.029(4) . .
C19 C Uiso 0.2255(18) 0.0186(17) 0.0915(13) 1.000 0.019(5) . .
C20 C Uiso 0.006(2) 0.179(2) 0.0178(15) 1.000 0.035(6) . .
C21 C Uiso 0.0057(18) 0.0830(17) 0.0865(13) 1.000 0.019(5) . .
C22 C Uiso -0.072(3) -0.049(2) 0.1791(18) 1.000 0.063(8) . .
C23 C Uiso 0.040(2) -0.105(2) 0.2404(18) 1.000 0.060(8) . .
C24 C Uiso 0.1319(18) -0.0102(18) 0.1301(14) 1.000 0.025(5) . .
C25 C Uiso 0.4047(18) -0.2328(17) 0.1213(14) 1.000 0.021(5) . .
C26 C Uiso 0.348(2) -0.244(2) 0.0479(16) 1.000 0.041(6) . .
C27 C Uiso 0.3567(19) -0.3564(18) 0.0483(15) 1.000 0.030(6) . .
C28 C Uiso 0.424(2) -0.465(2) 0.1251(15) 1.000 0.042(6) . .
C29 C Uiso 0.471(2) -0.4511(19) 0.1980(15) 1.000 0.033(6) . .
C30 C Uiso 0.4679(19) -0.3388(18) 0.1971(15) 1.000 0.029(6) . .
C31 C Uiso 0.4595(18) -0.0926(17) 0.2266(13) 1.000 0.018(5) . .
C32 C Uiso 0.5844(19) -0.1154(17) 0.2437(14) 1.000 0.027(5) . .
C33 C Uiso 0.635(2) -0.1223(17) 0.3273(14) 1.000 0.026(5) . .
C34 C Uiso 0.5569(18) -0.0992(17) 0.3940(15) 1.000 0.025(5) . .
C35 C Uiso 0.433(2) -0.0750(18) 0.3756(15) 1.000 0.029(5) . .
C36 C Uiso 0.3809(19) -0.0701(17) 0.2970(14) 1.000 0.022(5) . .
Cl1S Cl Uani -0.0884(6) 0.6366(6) 0.3060(6) 1.000 0.073(3) . .
Cl2S Cl Uani 0.1659(7) 0.5288(8) 0.2577(5) 1.000 0.071(3) . .
Cl3S Cl Uani 0.0965(7) 0.3879(6) 0.4178(5) 1.000 0.070(3) . .
C1S C Uiso 0.071(2) 0.538(2) 0.3476(17) 1.000 0.047(7) . .
H2 H Uiso 0.19330 0.22780 0.18880 1.000 0.0300 calc R
H4A H Uiso -0.16400 0.58750 0.00740 1.000 0.0590 calc R
H4B H Uiso -0.17760 0.45960 0.02630 1.000 0.0590 calc R
H5A H Uiso -0.32330 0.58160 0.09280 1.000 0.0770 calc R
H5B H Uiso -0.21790 0.60090 0.14310 1.000 0.0770 calc R
H8 H Uiso -0.24300 0.47130 0.35420 1.000 0.0290 calc R
H9 H Uiso -0.35320 0.61800 0.43020 1.000 0.0380 calc R
H10 H Uiso -0.39800 0.54360 0.57780 1.000 0.0360 calc R
H11 H Uiso -0.32510 0.33400 0.65330 1.000 0.0300 calc R
H12 H Uiso -0.20790 0.18870 0.58270 1.000 0.0240 calc R
H14 H Uiso -0.21300 0.18680 0.22620 1.000 0.0390 calc R
H15 H Uiso -0.38320 0.17720 0.16120 1.000 0.0310 calc R
H16 H Uiso -0.56900 0.21700 0.22950 1.000 0.0350 calc R
H17 H Uiso -0.57080 0.23410 0.37590 1.000 0.0360 calc R
H18 H Uiso -0.39300 0.23380 0.44440 1.000 0.0280 calc R
H20 H Uiso -0.06930 0.24850 -0.01820 1.000 0.0420 calc R
H22A H Uiso -0.14470 -0.04200 0.21510 1.000 0.0760 calc R
H22B H Uiso -0.06630 -0.10630 0.14430 1.000 0.0760 calc R
H23A H Uiso 0.05390 -0.19080 0.27710 1.000 0.0720 calc R
H23B H Uiso 0.02720 -0.05640 0.28340 1.000 0.0720 calc R
H26 H Uiso 0.30280 -0.17130 -0.00390 1.000 0.0500 calc R
H27 H Uiso 0.31760 -0.36210 -0.00300 1.000 0.0360 calc R
H28 H Uiso 0.43500 -0.54580 0.12520 1.000 0.0500 calc R
H29 H Uiso 0.50830 -0.52170 0.25250 1.000 0.0400 calc R
H30 H Uiso 0.50870 -0.33410 0.24810 1.000 0.0350 calc R
H32 H Uiso 0.63770 -0.12690 0.19690 1.000 0.0320 calc R
H33 H Uiso 0.72350 -0.14260 0.33870 1.000 0.0310 calc R
H34 H Uiso 0.58880 -0.10030 0.45100 1.000 0.0300 calc R
H35 H Uiso 0.37920 -0.06060 0.42190 1.000 0.0350 calc R
H36 H Uiso 0.29310 -0.05190 0.28780 1.000 0.0260 calc R
H1S H Uiso 0.09970 0.57650 0.38640 1.000 0.0570 calc R

loop_
_atom_type_symbol
_atom_type_description
_atom_type_scat_dispersion_real
_atom_type_scat_dispersion_imag
_atom_type_scat_source
C C 0.0033 0.0016 'International Tables Vol C Tables 4.2.6.8 and 6.1.1.4'
H H 0.0000 0.0000 'International Tables Vol C Tables 4.2.6.8 and 6.1.1.4'
Cl Cl 0.1484 0.1585 'International Tables Vol C Tables 4.2.6.8 and 6.1.1.4'
O O 0.0106 0.0060 'International Tables Vol C Tables 4.2.6.8 and 6.1.1.4'
P P 0.1023 0.0942 'International Tables Vol C Tables 4.2.6.8 and 6.1.1.4'
Pd Pd -0.9988 1.0072 'International Tables Vol C Tables 4.2.6.8 and 6.1.1.4'
S S 0.1246 0.1234 'International Tables Vol C Tables 4.2.6.8 and 6.1.1.4'

loop_
_geom_angle_atom_site_label_1
_geom_angle_atom_site_label_2
_geom_angle_atom_site_label_3
_geom_angle
_geom_angle_site_symmetry_1
_geom_angle_site_symmetry_2
_geom_angle_site_symmetry_3
_geom_angle_publ_flag
Cl1 Pd1 P1 92.2(2) . . . yes
Cl1 Pd1 Cl1 180.00 . . 2_556 yes
Cl1 Pd1 P1 87.8(2) . . 2_556 yes
Cl1 Pd1 P1 87.8(2) 2_556 . . yes
P1 Pd1 P1 180.00 . . 2_556 yes
Cl1 Pd1 P1 92.2(2) 2_556 . 2_556 yes
Cl2 Pd2 Cl2 180.00 . . 2_655 yes
Cl2 Pd2 P2 94.3(2) . . 2_655 yes
Cl2 Pd2 P2 94.3(2) 2_655 . . yes
P2 Pd2 P2 180.00 . . 2_655 yes
Cl2 Pd2 P2 85.7(2) 2_655 . 2_655 yes
Cl2 Pd2 P2 85.7(2) . . . yes
C1 S1 C2 93.5(10) . . . yes
C19 S2 C20 92.2(11) . . . yes
Pd1 P1 C1 107.6(7) . . . yes
Pd1 P1 C7 113.9(7) . . . yes
Pd1 P1 C13 116.6(7) . . . yes
C1 P1 C7 111.6(10) . . . yes
C1 P1 C13 104.9(10) . . . yes
C7 P1 C13 101.8(10) . . . yes
Pd2 P2 C25 115.5(7) . . . yes
Pd2 P2 C31 110.8(7) . . . yes
Pd2 P2 C19 111.1(7) . . . yes
C19 P2 C31 110.0(10) . . . yes
C25 P2 C31 107.7(10) . . . yes
C19 P2 C25 101.4(10) . . . yes
C5 O1 C6 111.9(19) . . . yes
C3 O2 C4 114.0(18) . . . yes
C21 O3 C22 112(2) . . . yes
C23 O4 C24 111.4(17) . . . yes
P1 C1 C6 133.6(17) . . . yes
S1 C1 P1 117.7(11) . . . yes
S1 C1 C6 108.7(15) . . . yes
S1 C2 C3 110.9(17) . . . yes
O2 C3 C6 121.0(19) . . . yes
C2 C3 C6 113.5(18) . . . no
O2 C3 C2 126(2) . . . yes
O2 C4 C5 113(2) . . . yes
O1 C5 C4 118(2) . . . yes
O1 C6 C3 123.4(16) . . . yes
C1 C6 C3 113.4(18) . . . no
O1 C6 C1 123.0(18) . . . yes
P1 C7 C12 118.4(15) . . . yes
P1 C7 C8 121.5(15) . . . yes
C8 C7 C12 119.7(19) . . . no
C7 C8 C9 120(2) . . . no
C8 C9 C10 118(2) . . . no
C9 C10 C11 122(2) . . . no
C10 C11 C12 120(2) . . . no
C7 C12 C11 120(2) . . . no
P1 C13 C14 121.9(17) . . . yes
P1 C13 C18 120.5(16) . . . yes
C14 C13 C18 118(2) . . . no
C13 C14 C15 121(2) . . . no
C14 C15 C16 120(2) . . . no
C15 C16 C17 121(2) . . . no
C16 C17 C18 118(2) . . . no
C13 C18 C17 122(2) . . . no
S1 C2 H2 124.00 . . . no
C3 C2 H2 125.00 . . . no
O2 C4 H4B 109.00 . . . no
O2 C4 H4A 110.00 . . . no
H4A C4 H4B 108.00 . . . no
C5 C4 H4A 109.00 . . . no
C5 C4 H4B 109.00 . . . no
O1 C5 H5A 108.00 . . . no
C4 C5 H5B 107.00 . . . no
O1 C5 H5B 108.00 . . . no
C4 C5 H5A 108.00 . . . no
H5A C5 H5B 107.00 . . . no
C9 C8 H8 120.00 . . . no
C7 C8 H8 120.00 . . . no
C10 C9 H9 121.00 . . . no
C8 C9 H9 121.00 . . . no
C9 C10 H10 119.00 . . . no
C11 C10 H10 119.00 . . . no
C10 C11 H11 120.00 . . . no
C12 C11 H11 120.00 . . . no
C7 C12 H12 120.00 . . . no
C11 C12 H12 120.00 . . . no
C13 C14 H14 120.00 . . . no
C15 C14 H14 119.00 . . . no
C14 C15 H15 120.00 . . . no
C16 C15 H15 120.00 . . . no
C15 C16 H16 120.00 . . . no
C17 C16 H16 119.00 . . . no
C16 C17 H17 121.00 . . . no
C18 C17 H17 121.00 . . . no
C13 C18 H18 119.00 . . . no
C17 C18 H18 119.00 . . . no
S2 C19 P2 121.5(12) . . . yes
S2 C19 C24 110.1(16) . . . yes
P2 C19 C24 128.0(16) . . . yes
S2 C20 C21 111.9(18) . . . yes
O3 C21 C20 125(2) . . . yes
O3 C21 C24 121.8(18) . . . yes
C20 C21 C24 113(2) . . . no
O3 C22 C23 117(3) . . . yes
O4 C23 C22 116(2) . . . yes
O4 C24 C19 124(2) . . . yes
O4 C24 C21 124(2) . . . yes
C19 C24 C21 112.7(19) . . . no
P2 C25 C26 119.2(16) . . . yes
P2 C25 C30 122.1(16) . . . yes
C26 C25 C30 119(2) . . . no
C25 C26 C27 121(2) . . . no
C26 C27 C28 120(2) . . . no
C27 C28 C29 118(2) . . . no
C28 C29 C30 123(2) . . . no
C25 C30 C29 119(2) . . . no
P2 C31 C32 119.8(16) . . . yes
P2 C31 C36 122.6(17) . . . yes
C32 C31 C36 117.4(19) . . . no
C31 C32 C33 122(2) . . . no
C32 C33 C34 120(2) . . . no
C33 C34 C35 118(2) . . . no
C34 C35 C36 125(2) . . . no
C31 C36 C35 119(2) . . . no
S2 C20 H20 124.00 . . . no
C21 C20 H20 124.00 . . . no
O3 C22 H22A 108.00 . . . no
O3 C22 H22B 108.00 . . . no
C23 C22 H22A 108.00 . . . no
C23 C22 H22B 108.00 . . . no
H22A C22 H22B 107.00 . . . no
O4 C23 H23A 108.00 . . . no
O4 C23 H23B 108.00 . . . no
C22 C23 H23A 109.00 . . . no
C22 C23 H23B 108.00 . . . no
H23A C23 H23B 107.00 . . . no
C25 C26 H26 119.00 . . . no
C27 C26 H26 119.00 . . . no
C26 C27 H27 120.00 . . . no
C28 C27 H27 120.00 . . . no
C27 C28 H28 121.00 . . . no
C29 C28 H28 121.00 . . . no
C28 C29 H29 119.00 . . . no
C30 C29 H29 118.00 . . . no
C25 C30 H30 120.00 . . . no
C29 C30 H30 120.00 . . . no
C31 C32 H32 119.00 . . . no
C33 C32 H32 119.00 . . . no
C32 C33 H33 120.00 . . . no
C34 C33 H33 120.00 . . . no
C33 C34 H34 121.00 . . . no
C35 C34 H34 121.00 . . . no
C34 C35 H35 118.00 . . . no
C36 C35 H35 117.00 . . . no
C31 C36 H36 120.00 . . . no
C35 C36 H36 121.00 . . . no
Cl1S C1S Cl2S 111.4(14) . . . yes
Cl1S C1S Cl3S 112.9(14) . . . yes
Cl2S C1S Cl3S 110.8(13) . . . yes
Cl1S C1S H1S 107.00 . . . no
Cl2S C1S H1S 107.00 . . . no
Cl3S C1S H1S 107.00 . . . no

loop_
_geom_bond_atom_site_label_1
_geom_bond_atom_site_label_2
_geom_bond_distance
_geom_bond_site_symmetry_1
_geom_bond_site_symmetry_2
_geom_bond_publ_flag
Pd1 Cl1 2.292(6) . . yes
Pd1 P1 2.336(6) . . yes
Pd1 Cl1 2.292(6) . 2_556 yes
Pd1 P1 2.336(6) . 2_556 yes
Pd2 P2 2.322(6) . . yes
Pd2 Cl2 2.295(5) . 2_655 yes
Pd2 Cl2 2.295(5) . . yes
Pd2 P2 2.322(6) . 2_655 yes
Cl1S C1S 1.72(3) . . yes
Cl2S C1S 1.76(3) . . yes
Cl3S C1S 1.74(3) . . yes
S1 C1 1.75(2) . . yes
S1 C2 1.72(2) . . yes
S2 C19 1.74(2) . . yes
S2 C20 1.71(3) . . yes
P1 C1 1.78(2) . . yes
P1 C7 1.84(2) . . yes
P1 C13 1.82(2) . . yes
P2 C19 1.81(2) . . yes
P2 C25 1.83(2) . . yes
P2 C31 1.82(2) . . yes
O1 C5 1.43(3) . . yes
O1 C6 1.36(2) . . yes
O2 C3 1.37(3) . . yes
O2 C4 1.44(3) . . yes
O3 C21 1.38(3) . . yes
O3 C22 1.41(3) . . yes
O4 C23 1.44(3) . . yes
O4 C24 1.33(2) . . yes
C1 C6 1.38(3) . . no
C2 C3 1.35(3) . . no
C3 C6 1.44(3) . . no
C4 C5 1.43(4) . . no
C7 C8 1.37(3) . . no
C7 C12 1.38(3) . . no
C8 C9 1.39(3) . . no
C9 C10 1.37(3) . . no
C10 C11 1.34(3) . . no
C11 C12 1.36(3) . . no
C13 C14 1.38(3) . . no
C13 C18 1.37(3) . . no
C14 C15 1.35(3) . . no
C15 C16 1.37(3) . . no
C16 C17 1.36(3) . . no
C17 C18 1.38(3) . . no
C2 H2 0.9500 . . no
C4 H4B 0.9900 . . no
C4 H4A 0.9800 . . no
C5 H5A 0.9800 . . no
C5 H5B 0.9900 . . no
C8 H8 0.9500 . . no
C9 H9 0.9500 . . no
C10 H10 0.9500 . . no
C11 H11 0.9500 . . no
C12 H12 0.9500 . . no
C14 H14 0.9500 . . no
C15 H15 0.9500 . . no
C16 H16 0.9500 . . no
C17 H17 0.9500 . . no
C18 H18 0.9500 . . no
C19 C24 1.36(3) . . no
C20 C21 1.33(3) . . no
C21 C24 1.43(3) . . no
C22 C23 1.39(4) . . no
C25 C30 1.38(3) . . no
C25 C26 1.38(3) . . no
C26 C27 1.35(3) . . no
C27 C28 1.41(3) . . no
C28 C29 1.34(3) . . no
C29 C30 1.37(3) . . no
C31 C36 1.43(3) . . no
C31 C32 1.37(3) . . no
C32 C33 1.38(3) . . no
C33 C34 1.38(3) . . no
C34 C35 1.35(3) . . no
C35 C36 1.33(3) . . no
C20 H20 0.9500 . . no
C22 H22B 0.9900 . . no
C22 H22A 0.9900 . . no
C23 H23B 0.9900 . . no
C23 H23A 0.9800 . . no
C26 H26 0.9500 . . no
C27 H27 0.9500 . . no
C28 H28 0.9500 . . no
C29 H29 0.9500 . . no
C30 H30 0.9500 . . no
C32 H32 0.9500 . . no
C33 H33 0.9500 . . no
C34 H34 0.9500 . . no
C35 H35 0.9500 . . no
C36 H36 0.9500 . . no
C1S H1S 1.0000 . . no

loop_
_geom_hbond_atom_site_label_D
_geom_hbond_atom_site_label_H
_geom_hbond_atom_site_label_A
_geom_hbond_distance_DH
_geom_hbond_distance_HA
_geom_hbond_distance_DA
_geom_hbond_angle_DHA
_geom_hbond_site_symmetry_A
_geom_hbond_publ_flag
C4 H4A O2 0.9800 2.5900 3.13(3) 114.00 2_565 yes
C8 H8 O1 0.9500 2.4600 3.30(3) 147.00 . yes
C14 H14 O3 0.9500 2.5500 3.29(3) 136.00 . yes
C22 H22B S2 0.9900 2.8700 3.77(3) 152.00 2_555 yes
C26 H26 O3 0.9500 2.5000 3.28(3) 140.00 2_555 yes
C36 H36 S1 0.9500 2.7700 3.36(2) 121.00 . yes
C36 H36 O4 0.9500 2.5800 3.33(3) 137.00 . yes

loop_
_geom_torsion_atom_site_label_1
_geom_torsion_atom_site_label_2
_geom_torsion_atom_site_label_3
_geom_torsion_atom_site_label_4
_geom_torsion
_geom_torsion_site_symmetry_1
_geom_torsion_site_symmetry_2
_geom_torsion_site_symmetry_3
_geom_torsion_site_symmetry_4
_geom_torsion_publ_flag
Cl1 Pd1 P1 C1 -106.2(7) . . . . no
Cl1 Pd1 P1 C7 129.4(8) . . . . no
Cl1 Pd1 P1 C13 11.2(8) . . . . no
Cl1 Pd1 P1 C1 73.8(7) 2_556 . . . no
Cl1 Pd1 P1 C7 -50.6(8) 2_556 . . . no
Cl1 Pd1 P1 C13 -168.8(8) 2_556 . . . no
Cl2 Pd2 P2 C31 -59.4(7) . . . . no
Cl2 Pd2 P2 C19 63.1(7) . . . . no
Cl2 Pd2 P2 C25 177.9(8) . . . . no
Cl2 Pd2 P2 C31 120.6(7) 2_655 . . . no
Cl2 Pd2 P2 C19 -116.9(7) 2_655 . . . no
Cl2 Pd2 P2 C25 -2.2(8) 2_655 . . . no
C2 S1 C1 P1 175.8(13) . . . . no
C2 S1 C1 C6 -2.9(16) . . . . no
C1 S1 C2 C3 2.4(18) . . . . no
C20 S2 C19 P2 172.5(14) . . . . no
C19 S2 C20 C21 -0.2(18) . . . . no
C20 S2 C19 C24 -0.2(17) . . . . no
Pd1 P1 C1 C6 171.9(19) . . . . no
Pd1 P1 C1 S1 -6.4(14) . . . . no
C13 P1 C1 S1 -131.1(12) . . . . no
C7 P1 C1 S1 119.4(12) . . . . no
C7 P1 C1 C6 -62(2) . . . . no
C1 P1 C13 C14 28(2) . . . . no
C1 P1 C13 C18 -155.4(17) . . . . no
C7 P1 C13 C14 144.7(18) . . . . no
C7 P1 C13 C18 -38.9(19) . . . . no
C13 P1 C7 C8 -80(2) . . . . no
C13 P1 C7 C12 93.0(18) . . . . no
C13 P1 C1 C6 47(2) . . . . no
Pd1 P1 C7 C8 153.7(16) . . . . no
Pd1 P1 C7 C12 -33.3(19) . . . . no
C1 P1 C7 C8 32(2) . . . . no
C1 P1 C7 C12 -155.5(17) . . . . no
Pd1 P1 C13 C18 85.7(18) . . . . no
Pd1 P1 C13 C14 -90.7(18) . . . . no
C31 P2 C19 C24 -73(2) . . . . no
C31 P2 C19 S2 116.3(13) . . . . no
Pd2 P2 C19 S2 -6.7(15) . . . . no
Pd2 P2 C19 C24 164.5(17) . . . . no
C25 P2 C19 S2 -130.0(13) . . . . no
C25 P2 C19 C24 41(2) . . . . no
C31 P2 C25 C30 -9(2) . . . . no
Pd2 P2 C31 C32 -30.2(19) . . . . no
Pd2 P2 C25 C26 -64(2) . . . . no
Pd2 P2 C25 C30 115.1(18) . . . . no
C19 P2 C25 C26 57(2) . . . . no
C19 P2 C25 C30 -125(2) . . . . no
C31 P2 C25 C26 172.1(19) . . . . no
C19 P2 C31 C32 -153.4(17) . . . . no
C19 P2 C31 C36 21(2) . . . . no
Pd2 P2 C31 C36 144.6(16) . . . . no
C25 P2 C31 C36 -88.3(19) . . . . no
C25 P2 C31 C32 97.0(18) . . . . no
C5 O1 C6 C1 174(2) . . . . no
C6 O1 C5 C4 37(3) . . . . no
C5 O1 C6 C3 -12(3) . . . . no
C3 O2 C4 C5 40(3) . . . . no
C4 O2 C3 C2 161(2) . . . . no
C4 O2 C3 C6 -18(3) . . . . no
C22 O3 C21 C24 -10(3) . . . . no
C21 O3 C22 C23 36(3) . . . . no
C22 O3 C21 C20 171(2) . . . . no
C24 O4 C23 C22 39(3) . . . . no
C23 O4 C24 C21 -13(3) . . . . no
C23 O4 C24 C19 166(2) . . . . no
S1 C1 C6 C3 3(2) . . . . no
S1 C1 C6 O1 177.2(15) . . . . no
P1 C1 C6 O1 -1(3) . . . . no
P1 C1 C6 C3 -175.7(17) . . . . no
S1 C2 C3 O2 179.8(17) . . . . no
S1 C2 C3 C6 -1(2) . . . . no
O2 C3 C6 C1 178.1(19) . . . . no
C2 C3 C6 O1 -175.6(19) . . . . no
O2 C3 C6 O1 4(3) . . . . no
C2 C3 C6 C1 -1(3) . . . . no
O2 C4 C5 O1 -52(3) . . . . no
P1 C7 C8 C9 173.1(18) . . . . no
C8 C7 C12 C11 2(3) . . . . no
P1 C7 C12 C11 -171.6(17) . . . . no
C12 C7 C8 C9 0(3) . . . . no
C7 C8 C9 C10 -2(3) . . . . no
C8 C9 C10 C11 2(4) . . . . no
C9 C10 C11 C12 -1(4) . . . . no
C10 C11 C12 C7 -1(3) . . . . no
P1 C13 C14 C15 174.7(17) . . . . no
C14 C13 C18 C17 0(3) . . . . no
C18 C13 C14 C15 -2(3) . . . . no
P1 C13 C18 C17 -176.4(17) . . . . no
C13 C14 C15 C16 4(3) . . . . no
C14 C15 C16 C17 -5(3) . . . . no
C15 C16 C17 C18 3(3) . . . . no
C16 C17 C18 C13 -1(3) . . . . no
S2 C19 C24 O4 -179.5(16) . . . . no
S2 C19 C24 C21 0(2) . . . . no
P2 C19 C24 O4 9(3) . . . . no
P2 C19 C24 C21 -171.6(15) . . . . no
S2 C20 C21 O3 179.9(16) . . . . no
S2 C20 C21 C24 0(2) . . . . no
O3 C21 C24 O4 0(3) . . . . no
O3 C21 C24 C19 179.9(18) . . . . no
C20 C21 C24 O4 179(2) . . . . no
C20 C21 C24 C19 -1(3) . . . . no
O3 C22 C23 O4 -53(3) . . . . no
P2 C25 C26 C27 176.8(19) . . . . no
C30 C25 C26 C27 -2(4) . . . . no
P2 C25 C30 C29 -179.6(18) . . . . no
C26 C25 C30 C29 -1(3) . . . . no
C25 C26 C27 C28 1(4) . . . . no
C26 C27 C28 C29 4(4) . . . . no
C27 C28 C29 C30 -7(4) . . . . no
C28 C29 C30 C25 6(4) . . . . no
P2 C31 C32 C33 178.0(16) . . . . no
C36 C31 C32 C33 3(3) . . . . no
P2 C31 C36 C35 -176.3(17) . . . . no
C32 C31 C36 C35 -1(3) . . . . no
C31 C32 C33 C34 -4(3) . . . . no
C32 C33 C34 C35 3(3) . . . . no
C33 C34 C35 C36 -1(3) . . . . no
C34 C35 C36 C31 1(3) . . . . no
